data_4101023
loop_
_publ_author_name
'Lorenzo Barbieri'
'Claudia Graiff'
'Lisa Elviri'
'Maurizio Lanfranchi'
'Roberto Pattacini'
'Alessandro Stercoli '
'Antonio Tiripicchio'

_journal_name_full 'Journal of the American Chemical Society'
_journal_paper_doi 10.1021/ja0554110
_journal_year 2006
_chemical_formula_moiety 'C84H78Ag5N9P6S6, P1F6, P1F6, C7H8, C7H8'
_chemical_formula_sum 'C98 H94 Ag5 F12 N9 P8 S6'
_chemical_formula_weight 2605.26
_space_group_IT_number 14
_symmetry_cell_setting monoclinic
_symmetry_space_group_name_Hall '-P 2ybc'
_symmetry_space_group_name_H-M 'P 1 21/c 1'
_cell_angle_alpha 90.00
_cell_angle_beta 94.046(10)
_cell_angle_gamma 90.00
_cell_formula_units_Z 8
_cell_length_a 16.478(10)
_cell_length_b 26.693(10)
_cell_length_c 52.329(10)
_cell_measurement_temperature 293(2)
_cell_volume 22959(17)
_diffrn_ambient_temperature 293(2)
_exptl_crystal_density_diffrn 1.507
_cod_depositor_comments
;
The following automatic conversions were performed:
'_symmetry_cell_setting' value 'Monoclinic' changed to 'monoclinic'
according to '/home/saulius/struct/CIF-dictionaries/cif_core.dic'
dictionary named 'cif_core.dic' version 2.4.1 from 2010-06-29.

Automatic conversion script
Id: cif_fix_enum 1527 2010-12-29 10:47:43Z saulius 
;
_cod_original_sg_symbol_H-M 'P 21/c'
_cod_database_code 4101023

loop_
_symmetry_equiv_pos_as_xyz
'x, y, z'
'-x, y+1/2, -z+1/2'
'-x, -y, -z'
'x, -y-1/2, z-1/2'

loop_
_atom_site_label
_atom_site_type_symbol
_atom_site_fract_x
_atom_site_fract_y
_atom_site_fract_z
_atom_site_U_iso_or_equiv
_atom_site_adp_type
_atom_site_occupancy
_atom_site_symmetry_multiplicity
_atom_site_calc_flag
_atom_site_refinement_flags
_atom_site_disorder_assembly
_atom_site_disorder_group
Ag5A Ag 0.65248(5) 0.68899(3) 0.400027(16) 0.0882(3) Uani 1 1 d . . .
Ag4A Ag 0.45121(4) 0.71138(3) 0.343151(15) 0.0785(3) Uani 1 1 d . . .
Ag1A Ag 0.50193(4) 0.75600(3) 0.397837(15) 0.0819(3) Uani 1 1 d . . .
Ag2A Ag 0.64522(4) 0.72626(3) 0.343618(14) 0.0744(2) Uani 1 1 d . . .
Ag3A Ag 0.51251(4) 0.61853(3) 0.372313(14) 0.0784(3) Uani 1 1 d . . .
S1A S 0.61179(15) 0.75254(10) 0.43072(5) 0.0783(8) Uani 1 1 d . . .
S2A S 0.38287(14) 0.77301(10) 0.36968(5) 0.0705(8) Uani 1 1 d . . .
S3A S 0.76338(14) 0.70945(9) 0.37184(5) 0.0653(7) Uani 1 1 d . . .
S4A S 0.53896(13) 0.74215(9) 0.31043(5) 0.0676(8) Uani 1 1 d . . .
S5A S 0.62354(15) 0.59846(10) 0.40235(5) 0.0773(8) Uani 1 1 d . . .
S6A S 0.39516(16) 0.62486(9) 0.34234(5) 0.0740(8) Uani 1 1 d . . .
P1A P 0.64379(16) 0.85083(10) 0.39896(5) 0.0649(8) Uani 1 1 d . . .
P2A P 0.47237(15) 0.87202(10) 0.37943(5) 0.0612(7) Uani 1 1 d . . .
P3A P 0.76180(14) 0.62345(10) 0.33029(5) 0.0564(7) Uani 1 1 d . . .
P4A P 0.65959(14) 0.67161(10) 0.28733(5) 0.0599(7) Uani 1 1 d . . .
P5A P 0.46503(16) 0.59438(10) 0.43288(5) 0.0658(8) Uani 1 1 d . . .
P6A P 0.33659(16) 0.57748(10) 0.39066(5) 0.0639(8) Uani 1 1 d . . .
N1A N 0.5538(4) 0.8422(2) 0.38774(13) 0.058(2) Uani 1 1 d . . .
N2A N 0.7401(6) 0.8148(4) 0.43387(19) 0.118(4) Uani 1 1 d . . .
N3A N 0.3848(5) 0.8522(3) 0.33636(17) 0.077(3) Uani 1 1 d . . .
N4A N 0.6971(4) 0.6589(2) 0.31509(13) 0.057(2) Uani 1 1 d . . .
N5A N 0.8361(5) 0.6179(3) 0.37449(15) 0.075(2) Uani 1 1 d . . .
N6A N 0.5037(5) 0.6711(3) 0.27380(16) 0.085(3) Uani 1 1 d . . .
N7A N 0.4223(4) 0.5881(3) 0.40508(13) 0.059(2) Uani 1 1 d . . .
N8A N 0.6093(5) 0.5936(4) 0.45382(18) 0.110(4) Uani 1 1 d . . .
N9A N 0.2500(5) 0.6426(3) 0.36316(17) 0.084(3) Uani 1 1 d . . .
C1A C 0.6727(6) 0.8044(4) 0.42356(19) 0.076(3) Uani 1 1 d . . .
C2A C 0.4102(5) 0.8325(4) 0.35685(19) 0.061(3) Uani 1 1 d . . .
C3A C 0.7804(7) 0.7802(5) 0.4523(3) 0.180(7) Uani 1 1 d . . .
H3A1 H 0.8319 0.7940 0.4585 0.270 Uiso 1 1 calc R . .
H3A2 H 0.7889 0.7487 0.4441 0.270 Uiso 1 1 calc R . .
H3A3 H 0.7469 0.7753 0.4664 0.270 Uiso 1 1 calc R . .
C4A C 0.3292(6) 0.8235(4) 0.31861(17) 0.096(4) Uani 1 1 d . . .
H4A1 H 0.3170 0.8428 0.3033 0.144 Uiso 1 1 calc R . .
H4A2 H 0.2798 0.8166 0.3266 0.144 Uiso 1 1 calc R . .
H4A3 H 0.3546 0.7926 0.3143 0.144 Uiso 1 1 calc R . .
C5A C 0.6622(5) 0.9114(4) 0.4124(2) 0.073(3) Uani 1 1 d . . .
C6A C 0.6415(6) 0.9210(4) 0.4373(2) 0.108(2) Uani 1 1 d . . .
H6A H 0.6258 0.8956 0.4481 0.129 Uiso 1 1 calc R . .
C7A C 0.6461(7) 0.9728(5) 0.4453(2) 0.108(2) Uani 1 1 d . . .
H7A H 0.6293 0.9815 0.4613 0.129 Uiso 1 1 calc R . .
C8A C 0.6741(7) 1.0090(4) 0.4301(3) 0.112(4) Uani 1 1 d . . .
H8A H 0.6789 1.0418 0.4360 0.135 Uiso 1 1 calc R . .
C9A C 0.6952(7) 0.9973(5) 0.4062(2) 0.108(2) Uani 1 1 d . . .
H9A H 0.7143 1.0226 0.3960 0.129 Uiso 1 1 calc R . .
C10A C 0.6893(6) 0.9488(5) 0.3967(2) 0.108(2) Uani 1 1 d . . .
H10A H 0.7031 0.9415 0.3801 0.129 Uiso 1 1 calc R . .
C11A C 0.7104(6) 0.8429(3) 0.3741(2) 0.059(3) Uani 1 1 d . . .
C12A C 0.7934(6) 0.8429(3) 0.3793(2) 0.0825(18) Uani 1 1 d . . .
H12A H 0.8149 0.8472 0.3961 0.099 Uiso 1 1 calc R . .
C13A C 0.8450(7) 0.8368(3) 0.3601(2) 0.0825(18) Uani 1 1 d . . .
H13A H 0.9008 0.8351 0.3640 0.099 Uiso 1 1 calc R . .
C14A C 0.8146(7) 0.8332(3) 0.3354(2) 0.089(3) Uani 1 1 d . . .
H14A H 0.8495 0.8315 0.3222 0.106 Uiso 1 1 calc R . .
C15A C 0.7312(6) 0.8322(3) 0.3300(2) 0.0825(18) Uani 1 1 d . . .
H15A H 0.7096 0.8277 0.3133 0.099 Uiso 1 1 calc R . .
C16A C 0.6799(6) 0.8380(3) 0.3497(2) 0.0825(18) Uani 1 1 d . . .
H16A H 0.6239 0.8384 0.3460 0.099 Uiso 1 1 calc R . .
C17A C 0.4888(5) 0.9312(4) 0.3647(2) 0.067(3) Uani 1 1 d . . .
C18A C 0.5126(6) 0.9350(4) 0.3398(2) 0.0968(19) Uani 1 1 d . . .
H18A H 0.5173 0.9068 0.3295 0.116 Uiso 1 1 calc R . .
C19A C 0.5292(6) 0.9827(4) 0.3310(2) 0.0968(19) Uani 1 1 d . . .
H19A H 0.5441 0.9862 0.3142 0.116 Uiso 1 1 calc R . .
C20A C 0.5245(6) 1.0244(4) 0.3456(3) 0.111(4) Uani 1 1 d . . .
H20A H 0.5375 1.0556 0.3391 0.133 Uiso 1 1 calc R . .
C21A C 0.5011(6) 1.0206(4) 0.3694(2) 0.0968(19) Uani 1 1 d . . .
H21A H 0.4967 1.0492 0.3794 0.116 Uiso 1 1 calc R . .
C22A C 0.4836(6) 0.9743(4) 0.3793(2) 0.0968(19) Uani 1 1 d . . .
H22A H 0.4679 0.9719 0.3960 0.116 Uiso 1 1 calc R . .
C23A C 0.4103(6) 0.8817(3) 0.40509(19) 0.065(3) Uani 1 1 d . . .
C24A C 0.4378(7) 0.8701(4) 0.4296(2) 0.107(2) Uani 1 1 d . . .
H24A H 0.4900 0.8573 0.4327 0.128 Uiso 1 1 calc R . .
C25A C 0.3886(7) 0.8773(4) 0.4500(2) 0.107(2) Uani 1 1 d . . .
H25A H 0.4092 0.8715 0.4667 0.128 Uiso 1 1 calc R . .
C26A C 0.3118(8) 0.8925(4) 0.4453(2) 0.115(4) Uani 1 1 d . . .
H26A H 0.2782 0.8964 0.4587 0.138 Uiso 1 1 calc R . .
C27A C 0.2827(7) 0.9025(4) 0.4208(2) 0.107(2) Uani 1 1 d . . .
H27A H 0.2292 0.9134 0.4180 0.128 Uiso 1 1 calc R . .
C28A C 0.3297(7) 0.8970(4) 0.4000(2) 0.107(2) Uani 1 1 d . . .
H28A H 0.3084 0.9033 0.3833 0.128 Uiso 1 1 calc R . .
C29A C 0.7901(5) 0.6490(3) 0.36198(17) 0.058(3) Uani 1 1 d . . .
C30A C 0.5545(5) 0.6912(3) 0.28931(18) 0.056(3) Uani 1 1 d . . .
C31A C 0.8715(6) 0.6301(4) 0.40012(18) 0.106(4) Uani 1 1 d . . .
H31A H 0.9038 0.6025 0.4067 0.160 Uiso 1 1 calc R . .
H31B H 0.8287 0.6365 0.4112 0.160 Uiso 1 1 calc R . .
H31C H 0.9051 0.6593 0.3993 0.160 Uiso 1 1 calc R . .
C32A C 0.4187(5) 0.6881(4) 0.2726(2) 0.118(4) Uani 1 1 d . . .
H32A H 0.3869 0.6685 0.2602 0.177 Uiso 1 1 calc R . .
H32B H 0.4161 0.7228 0.2677 0.177 Uiso 1 1 calc R . .
H32C H 0.3975 0.6842 0.2891 0.177 Uiso 1 1 calc R . .
C33A C 0.8539(5) 0.6184(4) 0.31519(17) 0.057(3) Uani 1 1 d . . .
C34A C 0.8622(6) 0.5850(4) 0.2958(2) 0.0904(19) Uani 1 1 d . . .
H34A H 0.8216 0.5617 0.2914 0.109 Uiso 1 1 calc R . .
C35A C 0.9326(6) 0.5866(4) 0.2826(2) 0.0904(19) Uani 1 1 d . . .
H35A H 0.9391 0.5633 0.2697 0.109 Uiso 1 1 calc R . .
C36A C 0.9912(7) 0.6203(5) 0.2879(2) 0.105(4) Uani 1 1 d . . .
H36A H 1.0361 0.6216 0.2780 0.127 Uiso 1 1 calc R . .
C37A C 0.9849(7) 0.6524(4) 0.3074(2) 0.0904(19) Uani 1 1 d . . .
H37A H 1.0274 0.6743 0.3119 0.109 Uiso 1 1 calc R . .
C38A C 0.9162(6) 0.6530(4) 0.3208(2) 0.0904(19) Uani 1 1 d . . .
H38A H 0.9111 0.6766 0.3337 0.109 Uiso 1 1 calc R . .
C39A C 0.7192(5) 0.5636(3) 0.33490(15) 0.057(3) Uani 1 1 d . . .
C40A C 0.7684(6) 0.5214(4) 0.34007(18) 0.0853(18) Uani 1 1 d . . .
H40A H 0.8248 0.5244 0.3418 0.102 Uiso 1 1 calc R . .
C41A C 0.7320(6) 0.4754(4) 0.34260(19) 0.0853(18) Uani 1 1 d . . .
H41A H 0.7643 0.4472 0.3458 0.102 Uiso 1 1 calc R . .
C42A C 0.6484(7) 0.4702(4) 0.34046(18) 0.092(3) Uani 1 1 d . . .
H42A H 0.6244 0.4390 0.3422 0.110 Uiso 1 1 calc R . .
C43A C 0.6020(6) 0.5119(4) 0.33579(18) 0.0853(18) Uani 1 1 d . . .
H43A H 0.5457 0.5088 0.3346 0.102 Uiso 1 1 calc R . .
C44A C 0.6359(6) 0.5585(4) 0.33272(18) 0.0853(18) Uani 1 1 d . . .
H44A H 0.6028 0.5862 0.3292 0.102 Uiso 1 1 calc R . .
C45A C 0.6607(6) 0.6213(4) 0.26510(19) 0.070(3) Uani 1 1 d . . .
C46A C 0.6150(7) 0.5791(5) 0.2688(2) 0.108(2) Uani 1 1 d . . .
H46A H 0.5812 0.5766 0.2823 0.130 Uiso 1 1 calc R . .
C47A C 0.6221(7) 0.5406(5) 0.2515(2) 0.108(2) Uani 1 1 d . . .
H47A H 0.5922 0.5116 0.2537 0.130 Uiso 1 1 calc R . .
C48A C 0.6720(8) 0.5426(5) 0.2306(3) 0.129(5) Uani 1 1 d . . .
H48A H 0.6767 0.5159 0.2193 0.155 Uiso 1 1 calc R . .
C49A C 0.7114(7) 0.5856(5) 0.2284(2) 0.108(2) Uani 1 1 d . . .
H49A H 0.7439 0.5889 0.2146 0.130 Uiso 1 1 calc R . .
C50A C 0.7079(7) 0.6251(5) 0.2446(2) 0.108(2) Uani 1 1 d . . .
H50A H 0.7370 0.6543 0.2419 0.130 Uiso 1 1 calc R . .
C51A C 0.7060(5) 0.7233(3) 0.27329(17) 0.061(3) Uani 1 1 d . . .
C52A C 0.6661(6) 0.7477(4) 0.25336(19) 0.0946(18) Uani 1 1 d . . .
H52A H 0.6149 0.7369 0.2471 0.113 Uiso 1 1 calc R . .
C53A C 0.7021(6) 0.7893(4) 0.2423(2) 0.0946(18) Uani 1 1 d . . .
H53A H 0.6753 0.8058 0.2286 0.113 Uiso 1 1 calc R . .
C54A C 0.7780(7) 0.8056(4) 0.2521(2) 0.094(4) Uani 1 1 d . . .
H54A H 0.8025 0.8336 0.2454 0.113 Uiso 1 1 calc R . .
C55A C 0.8152(6) 0.7793(4) 0.2716(2) 0.0946(18) Uani 1 1 d . . .
H55A H 0.8673 0.7890 0.2776 0.113 Uiso 1 1 calc R . .
C56A C 0.7818(6) 0.7398(4) 0.2831(2) 0.0946(18) Uani 1 1 d . . .
H56A H 0.8087 0.7241 0.2971 0.113 Uiso 1 1 calc R . .
C57A C 0.5747(7) 0.5959(4) 0.4317(2) 0.078(3) Uani 1 1 d . . .
C58A C 0.3176(6) 0.6213(4) 0.36465(19) 0.067(3) Uani 1 1 d . . .
C59A C 0.6995(6) 0.5977(5) 0.4578(2) 0.173(7) Uani 1 1 d . . .
H59A H 0.7148 0.5996 0.4758 0.259 Uiso 1 1 calc R . .
H59B H 0.7175 0.6273 0.4495 0.259 Uiso 1 1 calc R . .
H59C H 0.7242 0.5687 0.4507 0.259 Uiso 1 1 calc R . .
C60A C 0.2243(6) 0.6774(4) 0.3418(2) 0.120(4) Uani 1 1 d . . .
H60A H 0.1698 0.6888 0.3438 0.180 Uiso 1 1 calc R . .
H60B H 0.2261 0.6602 0.3257 0.180 Uiso 1 1 calc R . .
H60C H 0.2604 0.7057 0.3421 0.180 Uiso 1 1 calc R . .
C61A C 0.4336(7) 0.6531(5) 0.4451(2) 0.106(4) Uani 1 1 d . . .
C62A C 0.3908(9) 0.6865(5) 0.4308(3) 0.143(3) Uani 1 1 d . . .
H62A H 0.3748 0.6794 0.4138 0.171 Uiso 1 1 calc R . .
C63A C 0.3702(9) 0.7316(5) 0.4412(3) 0.143(3) Uani 1 1 d . . .
H63A H 0.3413 0.7548 0.4309 0.171 Uiso 1 1 calc R . .
C64A C 0.3902(9) 0.7428(5) 0.4652(3) 0.151(6) Uani 1 1 d . . .
H64A H 0.3714 0.7724 0.4720 0.181 Uiso 1 1 calc R . .
C65A C 0.4389(8) 0.7110(5) 0.4804(3) 0.143(3) Uani 1 1 d . . .
H65A H 0.4574 0.7203 0.4969 0.171 Uiso 1 1 calc R . .
C66A C 0.4607(8) 0.6630(5) 0.4702(3) 0.143(3) Uani 1 1 d . . .
H66A H 0.4914 0.6398 0.4800 0.171 Uiso 1 1 calc R . .
C67A C 0.4438(5) 0.5451(4) 0.45430(17) 0.062(3) Uani 1 1 d . . .
C68A C 0.4838(6) 0.5003(4) 0.4524(2) 0.0874(18) Uani 1 1 d . . .
H68A H 0.5219 0.4960 0.4403 0.105 Uiso 1 1 calc R . .
C69A C 0.4673(6) 0.4629(4) 0.4684(2) 0.0874(18) Uani 1 1 d . . .
H69A H 0.4955 0.4330 0.4671 0.105 Uiso 1 1 calc R . .
C70A C 0.4122(7) 0.4662(4) 0.48606(19) 0.089(4) Uani 1 1 d . . .
H70A H 0.4029 0.4395 0.4969 0.106 Uiso 1 1 calc R . .
C71A C 0.3707(6) 0.5096(4) 0.4875(2) 0.0874(18) Uani 1 1 d . . .
H71A H 0.3319 0.5127 0.4994 0.105 Uiso 1 1 calc R . .
C72A C 0.3848(6) 0.5496(4) 0.47164(19) 0.0874(18) Uani 1 1 d . . .
H72A H 0.3550 0.5790 0.4726 0.105 Uiso 1 1 calc R . .
C73A C 0.2564(5) 0.5753(4) 0.41169(18) 0.073(3) Uani 1 1 d . . .
C74A C 0.2152(6) 0.6183(4) 0.4182(2) 0.098(2) Uani 1 1 d . . .
H74A H 0.2251 0.6490 0.4106 0.117 Uiso 1 1 calc R . .
C75A C 0.1580(6) 0.6137(4) 0.4368(2) 0.098(2) Uani 1 1 d . . .
H75A H 0.1299 0.6420 0.4415 0.117 Uiso 1 1 calc R . .
C76A C 0.1425(6) 0.5689(5) 0.4480(2) 0.112(4) Uani 1 1 d . . .
H76A H 0.1032 0.5666 0.4598 0.134 Uiso 1 1 calc R . .
C77A C 0.1853(6) 0.5273(4) 0.4416(2) 0.098(2) Uani 1 1 d . . .
H77A H 0.1763 0.4970 0.4497 0.117 Uiso 1 1 calc R . .
C78A C 0.2415(6) 0.5299(4) 0.4234(2) 0.098(2) Uani 1 1 d . . .
H78A H 0.2694 0.5012 0.4189 0.117 Uiso 1 1 calc R . .
C79A C 0.3371(6) 0.5204(3) 0.37352(18) 0.065(3) Uani 1 1 d . . .
C80A C 0.4052(6) 0.4899(4) 0.3742(2) 0.0873(17) Uani 1 1 d . . .
H80A H 0.4506 0.4974 0.3851 0.105 Uiso 1 1 calc R . .
C81A C 0.4053(6) 0.4485(4) 0.3585(2) 0.0873(17) Uani 1 1 d . . .
H81A H 0.4505 0.4275 0.3592 0.105 Uiso 1 1 calc R . .
C82A C 0.3371(7) 0.4376(4) 0.3415(2) 0.096(4) Uani 1 1 d . . .
H82A H 0.3380 0.4107 0.3302 0.116 Uiso 1 1 calc R . .
C83A C 0.2710(6) 0.4670(4) 0.3419(2) 0.0873(17) Uani 1 1 d . . .
H83A H 0.2248 0.4592 0.3314 0.105 Uiso 1 1 calc R . .
C84A C 0.2707(6) 0.5077(4) 0.3573(2) 0.0873(17) Uani 1 1 d . . .
H84A H 0.2244 0.5277 0.3569 0.105 Uiso 1 1 calc R . .
Ag5B Ag 0.08466(4) 0.21446(3) 0.339905(15) 0.0793(3) Uani 1 1 d . . .
Ag4B Ag -0.08854(5) 0.19164(3) 0.397467(16) 0.0861(3) Uani 1 1 d . . .
Ag1B Ag -0.10505(4) 0.22777(3) 0.340573(14) 0.0752(3) Uani 1 1 d . . .
Ag2B Ag 0.03615(4) 0.12097(3) 0.369054(15) 0.0768(3) Uani 1 1 d . . .
Ag3B Ag 0.06716(4) 0.25537(3) 0.396472(15) 0.0768(3) Uani 1 1 d . . .
S1B S -0.01692(14) 0.24651(9) 0.30712(5) 0.0692(8) Uani 1 1 d . . .
S2B S -0.21038(14) 0.20896(9) 0.36822(5) 0.0643(7) Uani 1 1 d . . .
S3B S 0.13402(16) 0.12679(10) 0.33754(5) 0.0741(8) Uani 1 1 d . . .
S4B S -0.05602(14) 0.10023(9) 0.40026(5) 0.0713(8) Uani 1 1 d . . .
S5B S 0.16815(14) 0.27346(10) 0.36689(5) 0.0706(8) Uani 1 1 d . . .
S6B S -0.02470(14) 0.24866(9) 0.42947(5) 0.0705(8) Uani 1 1 d . . .
P1B P -0.14706(14) 0.17504(10) 0.28434(5) 0.0603(7) Uani 1 1 d . . .
P2B P -0.22569(14) 0.12318(10) 0.32694(5) 0.0557(7) Uani 1 1 d . . .
P3B P 0.22305(16) 0.08050(10) 0.38531(5) 0.0654(8) Uani 1 1 d . . .
P4B P 0.11959(15) 0.09990(10) 0.42866(5) 0.0681(8) Uani 1 1 d . . .
P5B P 0.09250(15) 0.37305(10) 0.38079(5) 0.0594(7) Uani 1 1 d . . .
P6B P -0.06816(15) 0.35134(9) 0.40215(5) 0.0583(7) Uani 1 1 d . . .
N1B N -0.1671(4) 0.1582(2) 0.31210(12) 0.054(2) Uani 1 1 d . . .
N2B N 0.0025(5) 0.1748(3) 0.27029(15) 0.077(3) Uani 1 1 d . . .
N3B N -0.2803(5) 0.1171(3) 0.37136(15) 0.077(3) Uani 1 1 d . . .
N5B N 0.2920(5) 0.1430(3) 0.35524(18) 0.091(3) Uani 1 1 d . . .
N4B N 0.1466(4) 0.0915(3) 0.40079(13) 0.062(2) Uani 1 1 d . . .
N6B N -0.0112(5) 0.0959(3) 0.45131(17) 0.100(3) Uani 1 1 d . . .
N7B N 0.0175(4) 0.3443(2) 0.39091(13) 0.061(2) Uani 1 1 d . . .
N8B N 0.1524(5) 0.3555(3) 0.33608(17) 0.072(3) Uani 1 1 d . . .
N9B N -0.1411(5) 0.3143(3) 0.43914(19) 0.110(4) Uani 1 1 d . . .
C1B C -0.0416(5) 0.1955(3) 0.28538(18) 0.057(3) Uani 1 1 d . . .
C2B C -0.2387(5) 0.1480(4) 0.35927(17) 0.059(3) Uani 1 1 d . . .
C3B C 0.0868(5) 0.1913(4) 0.26857(19) 0.113(4) Uani 1 1 d . . .
H3B1 H 0.1119 0.1716 0.2560 0.169 Uiso 1 1 calc R . .
H3B2 H 0.1163 0.1872 0.2849 0.169 Uiso 1 1 calc R . .
H3B3 H 0.0874 0.2260 0.2637 0.169 Uiso 1 1 calc R . .
C4B C -0.3042(6) 0.1312(4) 0.39691(18) 0.110(4) Uani 1 1 d . . .
H4B1 H -0.3344 0.1043 0.4039 0.165 Uiso 1 1 calc R . .
H4B2 H -0.3375 0.1607 0.3956 0.165 Uiso 1 1 calc R . .
H4B3 H -0.2564 0.1377 0.4080 0.165 Uiso 1 1 calc R . .
C5B C -0.1616(6) 0.1266(4) 0.26069(18) 0.070(3) Uani 1 1 d . . .
C6B C -0.2109(7) 0.1329(5) 0.2392(2) 0.114(2) Uani 1 1 d . . .
H6B H -0.2368 0.1634 0.2360 0.136 Uiso 1 1 calc R . .
C7B C -0.2226(7) 0.0940(5) 0.2221(2) 0.114(2) Uani 1 1 d . . .
H7B H -0.2576 0.0983 0.2075 0.136 Uiso 1 1 calc R . .
C8B C -0.1837(8) 0.0490(5) 0.2261(3) 0.142(5) Uani 1 1 d . . .
H8B H -0.1937 0.0224 0.2149 0.170 Uiso 1 1 calc R . .
C9B C -0.1294(7) 0.0443(5) 0.2472(2) 0.114(2) Uani 1 1 d . . .
H9B H -0.1004 0.0146 0.2498 0.136 Uiso 1 1 calc R . .
C10B C -0.1175(7) 0.0829(5) 0.2645(2) 0.114(2) Uani 1 1 d . . .
H10B H -0.0801 0.0796 0.2785 0.136 Uiso 1 1 calc R . .
C11B C -0.2043(6) 0.2271(4) 0.27301(17) 0.069(3) Uani 1 1 d . . .
C12B C -0.1751(6) 0.2557(4) 0.2537(2) 0.102(2) Uani 1 1 d . . .
H12B H -0.1267 0.2468 0.2467 0.122 Uiso 1 1 calc R . .
C13B C -0.2173(6) 0.2972(4) 0.2447(2) 0.102(2) Uani 1 1 d . . .
H13B H -0.1988 0.3158 0.2312 0.122 Uiso 1 1 calc R . .
C14B C -0.2887(7) 0.3113(4) 0.2560(2) 0.107(4) Uani 1 1 d . . .
H14B H -0.3162 0.3405 0.2510 0.128 Uiso 1 1 calc R . .
C15B C -0.3161(7) 0.2822(5) 0.2740(2) 0.102(2) Uani 1 1 d . . .
H15B H -0.3656 0.2901 0.2805 0.122 Uiso 1 1 calc R . .
C16B C -0.2744(6) 0.2406(4) 0.2836(2) 0.102(2) Uani 1 1 d . . .
H16B H -0.2938 0.2222 0.2970 0.122 Uiso 1 1 calc R . .
C17B C -0.3260(5) 0.1181(3) 0.31165(18) 0.059(3) Uani 1 1 d . . .
C18B C -0.3427(6) 0.0867(4) 0.29155(19) 0.0862(18) Uani 1 1 d . . .
H18B H -0.3031 0.0649 0.2863 0.103 Uiso 1 1 calc R . .
C19B C -0.4212(6) 0.0878(4) 0.27872(19) 0.0862(18) Uani 1 1 d . . .
H19B H -0.4346 0.0657 0.2654 0.103 Uiso 1 1 calc R . .
C20B C -0.4778(6) 0.1221(5) 0.2862(2) 0.103(4) Uani 1 1 d . . .
H20B H -0.5284 0.1242 0.2772 0.124 Uiso 1 1 calc R . .
C21B C -0.4608(7) 0.1517(4) 0.3059(2) 0.0862(18) Uani 1 1 d . . .
H21B H -0.5004 0.1734 0.3112 0.103 Uiso 1 1 calc R . .
C22B C -0.3854(6) 0.1508(4) 0.31867(19) 0.0862(18) Uani 1 1 d . . .
H22B H -0.3739 0.1727 0.3323 0.103 Uiso 1 1 calc R . .
C23B C -0.1819(6) 0.0624(3) 0.33043(15) 0.057(3) Uani 1 1 d . . .
C24B C -0.2289(6) 0.0203(4) 0.33475(18) 0.0876(18) Uani 1 1 d . . .
H24B H -0.2845 0.0234 0.3363 0.105 Uiso 1 1 calc R . .
C25B C -0.1912(7) -0.0268(4) 0.33672(19) 0.0876(18) Uani 1 1 d . . .
H25B H -0.2218 -0.0554 0.3393 0.105 Uiso 1 1 calc R . .
C26B C -0.1077(7) -0.0303(4) 0.33469(19) 0.100(4) Uani 1 1 d . . .
H26B H -0.0816 -0.0612 0.3363 0.119 Uiso 1 1 calc R . .
C27B C -0.0658(7) 0.0104(4) 0.33047(19) 0.0876(18) Uani 1 1 d . . .
H27B H -0.0105 0.0072 0.3284 0.105 Uiso 1 1 calc R . .
C28B C -0.0996(6) 0.0575(4) 0.32889(18) 0.0876(18) Uani 1 1 d . . .
H28B H -0.0672 0.0855 0.3268 0.105 Uiso 1 1 calc R . .
C29B C 0.2239(6) 0.1234(4) 0.3584(2) 0.081(4) Uani 1 1 d . . .
C30B C 0.0091(6) 0.0976(3) 0.42870(19) 0.064(3) Uani 1 1 d . . .
C31B C 0.3026(6) 0.1757(4) 0.3328(2) 0.131(5) Uani 1 1 d . . .
H31D H 0.3576 0.1876 0.3334 0.196 Uiso 1 1 calc R . .
H31E H 0.2661 0.2037 0.3332 0.196 Uiso 1 1 calc R . .
H31F H 0.2908 0.1570 0.3174 0.196 Uiso 1 1 calc R . .
C32B C -0.0980(6) 0.0979(4) 0.4561(2) 0.135(5) Uani 1 1 d . . .
H32D H -0.1039 0.0973 0.4742 0.202 Uiso 1 1 calc R . .
H32E H -0.1255 0.0696 0.4482 0.202 Uiso 1 1 calc R . .
H32F H -0.1213 0.1283 0.4489 0.202 Uiso 1 1 calc R . .
C33B C 0.3169(5) 0.0781(4) 0.40484(19) 0.075(3) Uani 1 1 d . . .
C34B C 0.3339(7) 0.0349(5) 0.4178(2) 0.118(2) Uani 1 1 d . . .
H34B H 0.3002 0.0072 0.4153 0.141 Uiso 1 1 calc R . .
C35B C 0.4010(7) 0.0329(5) 0.4343(3) 0.118(2) Uani 1 1 d . . .
H35B H 0.4125 0.0024 0.4423 0.141 Uiso 1 1 calc R . .
C36B C 0.4521(7) 0.0709(6) 0.4403(2) 0.134(5) Uani 1 1 d . . .
H36B H 0.4963 0.0681 0.4524 0.161 Uiso 1 1 calc R . .
C37B C 0.4329(7) 0.1149(5) 0.4269(2) 0.118(2) Uani 1 1 d . . .
H37B H 0.4672 0.1423 0.4295 0.141 Uiso 1 1 calc R . .
C38B C 0.3632(6) 0.1201(5) 0.4091(2) 0.118(2) Uani 1 1 d . . .
H38B H 0.3503 0.1503 0.4010 0.141 Uiso 1 1 calc R . .
C39B C 0.2147(6) 0.0228(3) 0.36931(18) 0.064(3) Uani 1 1 d . . .
C40B C 0.2735(6) 0.0098(4) 0.3529(2) 0.0981(19) Uani 1 1 d . . .
H40B H 0.3174 0.0312 0.3512 0.118 Uiso 1 1 calc R . .
C41B C 0.2688(6) -0.0340(4) 0.3390(2) 0.0981(19) Uani 1 1 d . . .
H41B H 0.3101 -0.0429 0.3287 0.118 Uiso 1 1 calc R . .
C42B C 0.2017(8) -0.0646(4) 0.3406(2) 0.110(4) Uani 1 1 d . . .
H42B H 0.1962 -0.0934 0.3306 0.133 Uiso 1 1 calc R . .
C43B C 0.1422(6) -0.0526(4) 0.3573(2) 0.0981(19) Uani 1 1 d . . .
H43B H 0.0985 -0.0740 0.3590 0.118 Uiso 1 1 calc R . .
C44B C 0.1486(6) -0.0080(4) 0.3713(2) 0.0981(19) Uani 1 1 d . . .
H44B H 0.1081 0.0008 0.3820 0.118 Uiso 1 1 calc R . .
C45B C 0.1573(6) 0.0547(4) 0.45149(19) 0.077(3) Uani 1 1 d . . .
C46B C 0.2255(7) 0.0652(4) 0.4673(2) 0.109(2) Uani 1 1 d . . .
H46B H 0.2496 0.0967 0.4670 0.131 Uiso 1 1 calc R . .
C47B C 0.2575(7) 0.0290(5) 0.4835(2) 0.109(2) Uani 1 1 d . . .
H47B H 0.3056 0.0359 0.4932 0.131 Uiso 1 1 calc R . .
C48B C 0.2231(9) -0.0158(5) 0.4860(2) 0.124(5) Uani 1 1 d . . .
H48B H 0.2434 -0.0393 0.4979 0.148 Uiso 1 1 calc R . .
C49B C 0.1565(7) -0.0244(5) 0.4700(2) 0.109(2) Uani 1 1 d . . .
H49B H 0.1320 -0.0557 0.4711 0.131 Uiso 1 1 calc R . .
C50B C 0.1219(7) 0.0085(5) 0.4524(2) 0.109(2) Uani 1 1 d . . .
H50B H 0.0767 -0.0001 0.4416 0.131 Uiso 1 1 calc R . .
C51B C 0.1492(6) 0.1604(4) 0.4409(2) 0.078(3) Uani 1 1 d . . .
C52B C 0.1228(7) 0.1742(4) 0.4645(2) 0.105(2) Uani 1 1 d . . .
H52B H 0.0898 0.1534 0.4736 0.126 Uiso 1 1 calc R . .
C53B C 0.1487(7) 0.2215(5) 0.4740(2) 0.105(2) Uani 1 1 d . . .
H53B H 0.1315 0.2318 0.4897 0.126 Uiso 1 1 calc R . .
C54B C 0.1959(7) 0.2515(5) 0.4619(3) 0.131(5) Uani 1 1 d . . .
H54B H 0.2140 0.2817 0.4691 0.157 Uiso 1 1 calc R . .
C55B C 0.2183(7) 0.2365(5) 0.4376(2) 0.105(2) Uani 1 1 d . . .
H55B H 0.2487 0.2584 0.4283 0.126 Uiso 1 1 calc R . .
C56B C 0.1967(7) 0.1902(5) 0.4271(2) 0.105(2) Uani 1 1 d . . .
H56B H 0.2140 0.1801 0.4114 0.126 Uiso 1 1 calc R . .
C57B C 0.1379(5) 0.3343(4) 0.35636(19) 0.061(3) Uani 1 1 d . . .
C58B C -0.0841(6) 0.3037(3) 0.42621(18) 0.064(3) Uani 1 1 d . . .
C59B C 0.1944(6) 0.3283(4) 0.31643(19) 0.107(4) Uani 1 1 d . . .
H59D H 0.2007 0.3499 0.3020 0.161 Uiso 1 1 calc R . .
H59E H 0.1630 0.2995 0.3110 0.161 Uiso 1 1 calc R . .
H59F H 0.2471 0.3178 0.3235 0.161 Uiso 1 1 calc R . .
C60B C -0.1665(7) 0.2804(4) 0.4593(3) 0.172(6) Uani 1 1 d . . .
H60D H -0.2083 0.2962 0.4684 0.259 Uiso 1 1 calc R . .
H60E H -0.1206 0.2731 0.4711 0.259 Uiso 1 1 calc R . .
H60F H -0.1872 0.2499 0.4517 0.259 Uiso 1 1 calc R . .
C61B C 0.1728(6) 0.3803(3) 0.40520(19) 0.065(3) Uani 1 1 d . . .
C62B C 0.1597(7) 0.3756(4) 0.4307(2) 0.099(2) Uani 1 1 d . . .
H62B H 0.1078 0.3683 0.4356 0.119 Uiso 1 1 calc R . .
C63B C 0.2215(7) 0.3816(4) 0.4490(2) 0.099(2) Uani 1 1 d . . .
H63B H 0.2107 0.3803 0.4661 0.119 Uiso 1 1 calc R . .
C64B C 0.2975(8) 0.3892(4) 0.4428(2) 0.114(4) Uani 1 1 d . . .
H64B H 0.3398 0.3931 0.4553 0.137 Uiso 1 1 calc R . .
C65B C 0.3117(7) 0.3913(4) 0.4171(2) 0.099(2) Uani 1 1 d . . .
H65B H 0.3648 0.3960 0.4126 0.119 Uiso 1 1 calc R . .
C66B C 0.2509(6) 0.3866(4) 0.3978(2) 0.099(2) Uani 1 1 d . . .
H66B H 0.2619 0.3876 0.3807 0.119 Uiso 1 1 calc R . .
C67B C 0.0677(5) 0.4339(4) 0.3688(2) 0.070(3) Uani 1 1 d . . .
C68B C 0.0313(6) 0.4414(4) 0.3445(2) 0.0986(19) Uani 1 1 d . . .
H68B H 0.0221 0.4140 0.3336 0.118 Uiso 1 1 calc R . .
C69B C 0.0084(6) 0.4883(4) 0.3360(2) 0.0986(19) Uani 1 1 d . . .
H69B H -0.0162 0.4924 0.3196 0.118 Uiso 1 1 calc R . .
C70B C 0.0215(6) 0.5286(4) 0.3513(3) 0.112(4) Uani 1 1 d . . .
H70B H 0.0072 0.5604 0.3454 0.134 Uiso 1 1 calc R . .
C71B C 0.0555(6) 0.5225(4) 0.3754(2) 0.0986(19) Uani 1 1 d . . .
H71B H 0.0627 0.5501 0.3861 0.118 Uiso 1 1 calc R . .
C72B C 0.0797(6) 0.4753(4) 0.3841(2) 0.0986(19) Uani 1 1 d . . .
H72B H 0.1045 0.4717 0.4005 0.118 Uiso 1 1 calc R . .
C73B C -0.0808(5) 0.4109(3) 0.4165(2) 0.059(3) Uani 1 1 d . . .
C74B C -0.0513(6) 0.4204(4) 0.4417(2) 0.0940(18) Uani 1 1 d . . .
H74B H -0.0296 0.3943 0.4517 0.113 Uiso 1 1 calc R . .
C75B C -0.0538(6) 0.4678(4) 0.4518(2) 0.0940(18) Uani 1 1 d . . .
H75B H -0.0324 0.4745 0.4684 0.113 Uiso 1 1 calc R . .
C76B C -0.0894(6) 0.5055(4) 0.4364(2) 0.102(4) Uani 1 1 d . . .
H76B H -0.0927 0.5377 0.4430 0.122 Uiso 1 1 calc R . .
C77B C -0.1193(6) 0.4966(4) 0.4121(2) 0.0940(18) Uani 1 1 d . . .
H77B H -0.1432 0.5226 0.4023 0.113 Uiso 1 1 calc R . .
C78B C -0.1147(6) 0.4503(4) 0.4019(2) 0.0940(18) Uani 1 1 d . . .
H78B H -0.1343 0.4447 0.3850 0.113 Uiso 1 1 calc R . .
C79B C -0.1464(6) 0.3435(3) 0.3768(2) 0.062(3) Uani 1 1 d . . .
C80B C -0.2266(6) 0.3425(3) 0.3831(2) 0.0804(18) Uani 1 1 d . . .
H80B H -0.2400 0.3448 0.4000 0.096 Uiso 1 1 calc R . .
C81B C -0.2863(7) 0.3379(3) 0.3630(2) 0.0804(18) Uani 1 1 d . . .
H81B H -0.3405 0.3376 0.3669 0.096 Uiso 1 1 calc R . .
C82B C -0.2698(7) 0.3338(3) 0.3382(2) 0.088(3) Uani 1 1 d . . .
H82B H -0.3108 0.3302 0.3252 0.106 Uiso 1 1 calc R . .
C83B C -0.1903(6) 0.3350(3) 0.3332(2) 0.0804(18) Uani 1 1 d . . .
H83B H -0.1770 0.3322 0.3163 0.096 Uiso 1 1 calc R . .
C84B C -0.1285(6) 0.3404(3) 0.3521(2) 0.0804(18) Uani 1 1 d . . .
H84B H -0.0747 0.3418 0.3478 0.096 Uiso 1 1 calc R . .
P13 P 0.6655(3) 0.15165(18) 0.47350(8) 0.0998(12) Uani 1 1 d . . .
F1 F 0.6486(9) 0.0978(4) 0.4793(3) 0.299(7) Uani 1 1 d . . .
F2 F 0.7382(5) 0.1434(8) 0.46043(19) 0.369(11) Uani 1 1 d . . .
F3 F 0.7161(6) 0.1532(4) 0.49899(14) 0.218(4) Uani 1 1 d . . .
F4 F 0.6808(9) 0.2024(5) 0.4707(3) 0.327(8) Uani 1 1 d . . .
F5 F 0.5900(6) 0.1596(4) 0.48607(16) 0.217(4) Uani 1 1 d . . .
F6 F 0.6151(4) 0.1443(4) 0.44866(14) 0.208(4) Uani 1 1 d . . .
P14 P 0.4748(4) 0.3059(2) 0.32260(18) 0.199(3) Uani 1 1 d . . .
F7 F 0.5270(7) 0.3523(6) 0.3221(6) 0.497(18) Uani 1 1 d . . .
F8 F 0.4510(17) 0.3214(9) 0.3474(3) 0.501(19) Uani 1 1 d . . .
F9 F 0.4064(5) 0.3431(4) 0.3098(2) 0.257(6) Uani 1 1 d . . .
F10 F 0.4223(6) 0.2633(5) 0.3208(4) 0.336(9) Uani 1 1 d . . .
F11 F 0.4969(10) 0.2935(7) 0.2963(4) 0.391(11) Uani 1 1 d . . .
F12 F 0.5489(6) 0.2721(4) 0.3326(3) 0.330(8) Uani 1 1 d . . .
P15 P 0.0552(3) 0.80757(18) 0.31488(10) 0.1214(13) Uani 1 1 d . . .
F13 F 0.0793(11) 0.8270(6) 0.34052(17) 0.350(10) Uani 1 1 d . . .
F14 F 0.1180(4) 0.8444(3) 0.30323(13) 0.140(3) Uani 1 1 d . . .
F15 F 0.1155(5) 0.7665(4) 0.3155(2) 0.236(5) Uani 1 1 d . . .
F16 F -0.0067(6) 0.8500(4) 0.3111(3) 0.256(6) Uani 1 1 d . . .
F17 F -0.0120(4) 0.7747(3) 0.32517(16) 0.181(3) Uani 1 1 d . . .
F18 F 0.0298(5) 0.7902(4) 0.28814(19) 0.215(4) Uani 1 1 d . . .
P16 P 0.0688(3) 0.3601(2) 0.51194(9) 0.1276(14) Uani 1 1 d . . .
F19 F -0.0102(6) 0.3791(7) 0.5109(2) 0.387(11) Uani 1 1 d . . .
F20 F 0.0771(8) 0.3694(4) 0.53994(15) 0.292(7) Uani 1 1 d . . .
F21 F 0.1047(9) 0.4085(4) 0.5068(3) 0.294(7) Uani 1 1 d . . .
F22 F 0.1574(7) 0.3418(5) 0.5102(2) 0.244(5) Uani 1 1 d . . .
F23 F 0.0601(5) 0.3482(3) 0.48303(14) 0.188(4) Uani 1 1 d . . .
F24 F 0.0598(8) 0.3044(4) 0.51733(19) 0.247(5) Uani 1 1 d . . .
C1D C 0.9338(6) 0.9166(4) 0.45195(14) 0.153(6) Uiso 0.80 1 d PGD . .
C2D C 0.9865(6) 0.8843(3) 0.4405(2) 0.125(5) Uiso 0.80 1 d PGD . .
C3D C 1.0030(5) 0.8915(3) 0.4150(2) 0.137(6) Uiso 0.80 1 d PG . .
C4D C 0.9666(6) 0.9308(4) 0.40108(14) 0.117(5) Uiso 0.80 1 d PG . .
C5D C 0.9138(6) 0.9630(3) 0.4126(2) 0.115(5) Uiso 0.80 1 d PG . .
C6D C 0.8974(5) 0.9559(3) 0.4380(2) 0.125(5) Uiso 0.80 1 d PGD . .
C7D C 0.9177(13) 0.9107(8) 0.4782(2) 0.267(11) Uiso 0.80 1 d PD . .
C1C C 0.1726(6) 0.9641(4) 0.2457(3) 0.197(8) Uiso 0.80 1 d PG . .
C2C C 0.1538(7) 0.9348(5) 0.2241(2) 0.181(7) Uiso 0.80 1 d PG . .
C3C C 0.0822(9) 0.9070(4) 0.22209(18) 0.157(7) Uiso 0.80 1 d PGD . .
C4C C 0.0294(6) 0.9086(4) 0.2417(3) 0.174(7) Uiso 0.80 1 d PGD . .
C5C C 0.0483(7) 0.9379(5) 0.26323(19) 0.158(6) Uiso 0.80 1 d PGD . .
C6C C 0.1198(9) 0.9656(4) 0.2652(2) 0.205(8) Uiso 0.80 1 d PG . .
C7C C -0.0452(11) 0.8820(10) 0.2395(5) 0.350(15) Uiso 0.80 1 d PD . .
C1G C 0.1140(8) 0.7628(4) 0.44590(18) 0.176(7) Uiso 0.80 1 d PGD . .
C2G C 0.1706(5) 0.7804(4) 0.4296(3) 0.165(7) Uiso 0.80 1 d PGD . .
C3G C 0.1534(8) 0.7786(4) 0.4032(3) 0.159(6) Uiso 0.80 1 d PG . .
C4G C 0.0796(9) 0.7593(5) 0.39315(18) 0.209(9) Uiso 0.80 1 d PG . .
C5G C 0.0230(6) 0.7417(4) 0.4095(3) 0.214(9) Uiso 0.80 1 d PG . .
C6G C 0.0402(6) 0.7434(4) 0.4358(3) 0.157(6) Uiso 0.80 1 d PGD . .
C7G C 0.1385(12) 0.7648(9) 0.4727(2) 0.289(12) Uiso 0.80 1 d PD . .
C1E C 0.6916(5) 0.4004(4) 0.45442(16) 0.148(6) Uiso 0.80 1 d PGD . .
C2E C 0.6366(7) 0.3615(3) 0.4496(2) 0.129(5) Uiso 0.80 1 d PGD . .
C3E C 0.5848(6) 0.3618(4) 0.4275(2) 0.179(7) Uiso 0.80 1 d PG . .
C4E C 0.5879(6) 0.4011(5) 0.41015(17) 0.141(6) Uiso 0.80 1 d PG . .
C5E C 0.6429(7) 0.4400(4) 0.41493(19) 0.139(6) Uiso 0.80 1 d PG . .
C6E C 0.6948(6) 0.4397(3) 0.4371(2) 0.125(5) Uiso 0.80 1 d PGD . .
C7E C 0.7463(11) 0.3987(8) 0.4773(3) 0.261(11) Uiso 0.80 1 d PD . .
C1F C 0.4689(7) 0.4227(6) 0.2658(3) 0.178(7) Uiso 0.80 1 d PGD . .
C2F C 0.4133(11) 0.4581(5) 0.2732(2) 0.237(10) Uiso 0.80 1 d PG . .
C3F C 0.3437(9) 0.4682(5) 0.2575(4) 0.244(10) Uiso 0.80 1 d PG . .
C4F C 0.3298(7) 0.4429(6) 0.2344(3) 0.233(10) Uiso 0.80 1 d PG . .
C5F C 0.3854(10) 0.4075(5) 0.2270(2) 0.186(8) Uiso 0.80 1 d PGD . .
C6F C 0.4550(8) 0.3974(4) 0.2427(3) 0.218(9) Uiso 0.80 1 d PGD . .
C7F C 0.5222(14) 0.3729(13) 0.2324(6) 0.46(2) Uiso 0.80 1 d PD . .

loop_
_atom_site_aniso_label
_atom_site_aniso_U_11
_atom_site_aniso_U_22
_atom_site_aniso_U_33
_atom_site_aniso_U_23
_atom_site_aniso_U_13
_atom_site_aniso_U_12
Ag5A 0.0931(6) 0.0817(7) 0.0913(7) 0.0108(5) 0.0178(6) 0.0049(5)
Ag4A 0.0874(6) 0.0699(6) 0.0796(6) 0.0008(5) 0.0148(5) 0.0019(5)
Ag1A 0.0823(6) 0.0701(6) 0.0928(7) 0.0085(5) 0.0020(5) -0.0011(4)
Ag2A 0.0789(5) 0.0714(6) 0.0722(6) -0.0006(4) 0.0015(5) 0.0151(4)
Ag3A 0.0806(6) 0.0858(7) 0.0700(6) 0.0099(5) 0.0128(5) 0.0030(5)
S1A 0.0874(19) 0.078(2) 0.0696(19) 0.0144(16) 0.0107(17) 0.0071(16)
S2A 0.0655(17) 0.068(2) 0.079(2) -0.0044(16) 0.0162(16) -0.0060(14)
S3A 0.0791(18) 0.0491(18) 0.0675(18) -0.0001(14) 0.0041(16) -0.0045(14)
S4A 0.0628(16) 0.063(2) 0.077(2) 0.0067(15) 0.0081(15) 0.0117(14)
S5A 0.0755(18) 0.076(2) 0.082(2) 0.0090(16) 0.0155(17) 0.0023(15)
S6A 0.095(2) 0.062(2) 0.0645(19) -0.0009(15) 0.0023(17) -0.0031(15)
P1A 0.0629(19) 0.060(2) 0.070(2) -0.0007(16) -0.0048(17) 0.0006(15)
P2A 0.0661(18) 0.061(2) 0.0567(18) -0.0011(15) 0.0076(16) 0.0032(15)
P3A 0.0563(17) 0.0554(19) 0.0577(18) 0.0041(15) 0.0050(15) 0.0046(14)
P4A 0.0545(17) 0.072(2) 0.0528(19) 0.0049(16) 0.0038(16) 0.0044(14)
P5A 0.074(2) 0.064(2) 0.060(2) -0.0039(16) 0.0112(18) -0.0080(15)
P6A 0.0672(19) 0.056(2) 0.070(2) -0.0030(16) 0.0114(18) 0.0022(15)
N1A 0.052(5) 0.049(5) 0.073(6) 0.003(4) -0.009(4) 0.004(4)
N2A 0.111(8) 0.099(9) 0.136(10) 0.054(7) -0.058(7) 0.002(7)
N3A 0.079(6) 0.076(7) 0.071(7) -0.002(6) -0.019(6) 0.010(5)
N4A 0.051(5) 0.068(6) 0.053(5) 0.000(4) 0.005(4) 0.016(4)
N5A 0.084(6) 0.078(7) 0.060(6) 0.002(5) -0.017(5) 0.006(5)
N6A 0.060(6) 0.102(8) 0.090(7) -0.013(6) -0.012(5) 0.006(5)
N7A 0.056(5) 0.073(6) 0.049(5) -0.003(4) 0.008(5) -0.006(4)
N8A 0.069(7) 0.183(11) 0.076(7) 0.045(7) -0.012(6) -0.057(6)
N9A 0.085(7) 0.073(7) 0.090(7) 0.010(6) -0.015(6) -0.005(5)
C1A 0.068(7) 0.088(9) 0.068(8) 0.006(6) -0.014(7) 0.004(7)
C2A 0.055(7) 0.066(8) 0.064(8) -0.002(6) 0.009(6) 0.009(5)
C3A 0.139(11) 0.176(16) 0.212(16) 0.090(13) -0.083(11) -0.029(10)
C4A 0.124(9) 0.101(10) 0.059(8) -0.006(7) -0.022(7) 0.008(7)
C5A 0.076(7) 0.088(9) 0.056(7) -0.010(6) 0.004(6) 0.019(6)
C6A 0.137(5) 0.094(6) 0.091(5) -0.009(5) 0.007(4) 0.006(5)
C7A 0.137(5) 0.094(6) 0.091(5) -0.009(5) 0.007(4) 0.006(5)
C8A 0.147(11) 0.067(10) 0.122(11) -0.026(8) 0.005(10) -0.004(7)
C9A 0.137(5) 0.094(6) 0.091(5) -0.009(5) 0.007(4) 0.006(5)
C10A 0.137(5) 0.094(6) 0.091(5) -0.009(5) 0.007(4) 0.006(5)
C11A 0.052(6) 0.053(7) 0.073(7) -0.002(5) 0.012(6) -0.006(5)
C12A 0.084(5) 0.069(4) 0.095(6) -0.002(4) 0.010(4) 0.002(3)
C13A 0.084(5) 0.069(4) 0.095(6) -0.002(4) 0.010(4) 0.002(3)
C14A 0.083(8) 0.077(9) 0.109(9) 0.002(7) 0.031(8) 0.004(6)
C15A 0.084(5) 0.069(4) 0.095(6) -0.002(4) 0.010(4) 0.002(3)
C16A 0.084(5) 0.069(4) 0.095(6) -0.002(4) 0.010(4) 0.002(3)
C17A 0.055(6) 0.059(8) 0.090(8) 0.032(6) 0.022(6) 0.002(5)
C18A 0.101(4) 0.075(5) 0.117(5) 0.029(4) 0.025(4) -0.004(4)
C19A 0.101(4) 0.075(5) 0.117(5) 0.029(4) 0.025(4) -0.004(4)
C20A 0.122(10) 0.056(9) 0.157(13) 0.042(8) 0.026(9) 0.010(7)
C21A 0.101(4) 0.075(5) 0.117(5) 0.029(4) 0.025(4) -0.004(4)
C22A 0.101(4) 0.075(5) 0.117(5) 0.029(4) 0.025(4) -0.004(4)
C23A 0.088(7) 0.047(7) 0.062(7) 0.017(5) 0.018(7) 0.003(5)
C24A 0.119(6) 0.102(5) 0.105(6) 0.006(4) 0.041(5) 0.013(4)
C25A 0.119(6) 0.102(5) 0.105(6) 0.006(4) 0.041(5) 0.013(4)
C26A 0.159(12) 0.102(10) 0.095(9) 0.008(8) 0.080(10) 0.039(8)
C27A 0.119(6) 0.102(5) 0.105(6) 0.006(4) 0.041(5) 0.013(4)
C28A 0.119(6) 0.102(5) 0.105(6) 0.006(4) 0.041(5) 0.013(4)
C29A 0.056(6) 0.057(7) 0.059(7) 0.012(6) -0.003(6) 0.002(5)
C30A 0.045(6) 0.057(7) 0.064(7) 0.003(6) -0.006(6) 0.007(5)
C31A 0.153(10) 0.080(9) 0.076(8) -0.006(7) -0.062(8) 0.029(7)
C32A 0.050(7) 0.172(13) 0.127(11) -0.032(9) -0.026(7) 0.026(7)
C33A 0.051(6) 0.066(7) 0.054(6) 0.012(6) 0.002(5) 0.020(5)
C34A 0.072(5) 0.108(5) 0.093(5) 0.014(4) 0.017(4) 0.007(4)
C35A 0.072(5) 0.108(5) 0.093(5) 0.014(4) 0.017(4) 0.007(4)
C36A 0.075(8) 0.150(13) 0.096(9) 0.046(9) 0.034(8) 0.006(8)
C37A 0.072(5) 0.108(5) 0.093(5) 0.014(4) 0.017(4) 0.007(4)
C38A 0.072(5) 0.108(5) 0.093(5) 0.014(4) 0.017(4) 0.007(4)
C39A 0.055(6) 0.071(8) 0.045(6) -0.012(5) 0.003(5) -0.007(5)
C40A 0.078(4) 0.081(5) 0.096(4) 0.007(4) -0.003(4) -0.010(4)
C41A 0.078(4) 0.081(5) 0.096(4) 0.007(4) -0.003(4) -0.010(4)
C42A 0.109(9) 0.066(9) 0.100(9) 0.013(6) 0.005(8) -0.023(7)
C43A 0.078(4) 0.081(5) 0.096(4) 0.007(4) -0.003(4) -0.010(4)
C44A 0.078(4) 0.081(5) 0.096(4) 0.007(4) -0.003(4) -0.010(4)
C45A 0.059(7) 0.095(9) 0.054(7) -0.002(6) -0.004(6) -0.001(6)
C46A 0.111(4) 0.106(7) 0.107(6) -0.017(4) 0.001(5) 0.009(5)
C47A 0.111(4) 0.106(7) 0.107(6) -0.017(4) 0.001(5) 0.009(5)
C48A 0.148(12) 0.107(12) 0.131(11) -0.064(10) -0.005(10) 0.042(9)
C49A 0.111(4) 0.106(7) 0.107(6) -0.017(4) 0.001(5) 0.009(5)
C50A 0.111(4) 0.106(7) 0.107(6) -0.017(4) 0.001(5) 0.009(5)
C51A 0.054(6) 0.083(8) 0.047(6) 0.010(6) 0.005(5) 0.010(5)
C52A 0.091(5) 0.111(6) 0.082(5) 0.028(4) 0.011(4) -0.001(4)
C53A 0.091(5) 0.111(6) 0.082(5) 0.028(4) 0.011(4) -0.001(4)
C54A 0.098(9) 0.092(9) 0.095(9) 0.026(7) 0.032(8) -0.023(7)
C55A 0.091(5) 0.111(6) 0.082(5) 0.028(4) 0.011(4) -0.001(4)
C56A 0.091(5) 0.111(6) 0.082(5) 0.028(4) 0.011(4) -0.001(4)
C57A 0.104(9) 0.070(8) 0.058(8) 0.014(6) -0.006(8) -0.022(6)
C58A 0.064(7) 0.057(8) 0.081(8) -0.011(6) -0.005(7) 0.004(6)
C59A 0.093(10) 0.29(2) 0.124(12) 0.049(11) -0.041(9) -0.081(10)
C60A 0.100(9) 0.105(11) 0.149(12) 0.010(9) -0.030(9) 0.015(7)
C61A 0.143(11) 0.134(12) 0.044(8) -0.035(7) 0.026(8) -0.073(9)
C62A 0.223(8) 0.085(7) 0.125(7) -0.015(5) 0.046(6) 0.006(6)
C63A 0.223(8) 0.085(7) 0.125(7) -0.015(5) 0.046(6) 0.006(6)
C64A 0.248(17) 0.086(11) 0.129(13) 0.009(9) 0.096(14) 0.011(10)
C65A 0.223(8) 0.085(7) 0.125(7) -0.015(5) 0.046(6) 0.006(6)
C66A 0.223(8) 0.085(7) 0.125(7) -0.015(5) 0.046(6) 0.006(6)
C67A 0.048(6) 0.086(8) 0.053(7) 0.013(6) 0.009(5) -0.020(6)
C68A 0.095(4) 0.085(6) 0.082(5) 0.008(4) 0.008(4) -0.014(4)
C69A 0.095(4) 0.085(6) 0.082(5) 0.008(4) 0.008(4) -0.014(4)
C70A 0.110(9) 0.087(9) 0.067(8) 0.019(7) -0.015(7) -0.056(7)
C71A 0.095(4) 0.085(6) 0.082(5) 0.008(4) 0.008(4) -0.014(4)
C72A 0.095(4) 0.085(6) 0.082(5) 0.008(4) 0.008(4) -0.014(4)
C73A 0.078(7) 0.078(9) 0.065(7) -0.031(6) 0.009(6) -0.005(6)
C74A 0.104(5) 0.084(5) 0.111(6) -0.014(4) 0.043(4) -0.005(4)
C75A 0.104(5) 0.084(5) 0.111(6) -0.014(4) 0.043(4) -0.005(4)
C76A 0.105(9) 0.121(13) 0.116(10) -0.013(8) 0.050(8) -0.033(8)
C77A 0.104(5) 0.084(5) 0.111(6) -0.014(4) 0.043(4) -0.005(4)
C78A 0.104(5) 0.084(5) 0.111(6) -0.014(4) 0.043(4) -0.005(4)
C79A 0.062(7) 0.058(7) 0.078(8) -0.002(6) 0.015(6) -0.001(6)
C80A 0.093(4) 0.062(5) 0.109(5) -0.014(3) 0.026(4) -0.004(4)
C81A 0.093(4) 0.062(5) 0.109(5) -0.014(3) 0.026(4) -0.004(4)
C82A 0.118(10) 0.083(9) 0.093(9) -0.035(7) 0.037(8) -0.028(8)
C83A 0.093(4) 0.062(5) 0.109(5) -0.014(3) 0.026(4) -0.004(4)
C84A 0.093(4) 0.062(5) 0.109(5) -0.014(3) 0.026(4) -0.004(4)
Ag5B 0.0817(6) 0.0705(6) 0.0849(6) -0.0033(5) -0.0002(5) 0.0002(5)
Ag4B 0.0938(6) 0.0751(7) 0.0877(7) -0.0008(5) -0.0045(5) -0.0037(5)
Ag1B 0.0795(5) 0.0724(6) 0.0744(6) -0.0053(5) 0.0102(5) -0.0147(4)
Ag2B 0.0705(5) 0.0849(7) 0.0740(6) 0.0045(5) -0.0016(5) 0.0019(5)
Ag3B 0.0785(5) 0.0605(6) 0.0923(6) 0.0006(5) 0.0116(5) 0.0074(4)
S1B 0.0672(17) 0.061(2) 0.079(2) 0.0049(15) 0.0033(16) -0.0066(14)
S2B 0.0760(17) 0.0500(18) 0.0673(18) -0.0006(14) 0.0071(15) 0.0085(14)
S3B 0.0840(19) 0.065(2) 0.073(2) -0.0016(15) 0.0046(17) 0.0065(15)
S4B 0.0656(17) 0.064(2) 0.084(2) -0.0014(15) 0.0016(17) 0.0016(14)
S5B 0.0673(17) 0.064(2) 0.080(2) -0.0056(15) 0.0011(16) 0.0091(14)
S6B 0.0752(17) 0.064(2) 0.0712(19) 0.0090(15) -0.0031(16) 0.0083(15)
P1B 0.0568(17) 0.074(2) 0.0508(18) 0.0003(15) 0.0051(15) -0.0052(15)
P2B 0.0556(16) 0.0609(19) 0.0505(17) -0.0034(14) 0.0038(15) -0.0060(14)
P3B 0.0592(18) 0.060(2) 0.076(2) -0.0104(16) -0.0023(17) 0.0035(15)
P4B 0.0661(19) 0.069(2) 0.067(2) -0.0033(16) -0.0082(17) 0.0144(15)
P5B 0.0541(17) 0.0542(19) 0.070(2) 0.0000(15) 0.0036(16) -0.0011(14)
P6B 0.0560(17) 0.0477(18) 0.072(2) -0.0026(15) 0.0103(16) 0.0001(13)
N1B 0.055(5) 0.072(6) 0.036(5) 0.009(4) 0.010(4) -0.019(4)
N2B 0.062(6) 0.098(7) 0.074(7) -0.009(5) 0.028(5) -0.009(5)
N3B 0.116(7) 0.063(7) 0.057(6) -0.004(5) 0.032(6) -0.011(5)
N5B 0.079(7) 0.085(8) 0.114(8) 0.001(6) 0.032(7) 0.012(6)
N4B 0.052(5) 0.092(6) 0.041(5) -0.014(4) 0.001(4) 0.017(4)
N6B 0.073(7) 0.162(10) 0.065(7) 0.015(6) 0.016(6) 0.039(6)
N7B 0.049(5) 0.057(6) 0.080(6) -0.004(4) 0.015(4) -0.005(4)
N8B 0.073(6) 0.081(7) 0.066(7) -0.010(5) 0.021(6) -0.009(5)
N9B 0.119(8) 0.072(7) 0.150(9) 0.045(6) 0.089(7) 0.021(6)
C1B 0.050(6) 0.055(7) 0.067(8) 0.020(6) 0.006(6) -0.009(5)
C2B 0.056(6) 0.072(8) 0.051(7) 0.008(6) 0.016(6) 0.011(5)
C3B 0.083(8) 0.155(12) 0.109(10) -0.026(8) 0.063(8) -0.030(8)
C4B 0.165(11) 0.089(10) 0.085(9) -0.012(7) 0.076(9) -0.013(8)
C5B 0.055(7) 0.115(10) 0.042(6) -0.009(7) 0.015(6) -0.006(6)
C6B 0.114(5) 0.124(7) 0.103(6) -0.035(4) 0.006(5) -0.016(5)
C7B 0.114(5) 0.124(7) 0.103(6) -0.035(4) 0.006(5) -0.016(5)
C8B 0.172(14) 0.130(13) 0.122(11) -0.061(11) 0.007(11) -0.045(11)
C9B 0.114(5) 0.124(7) 0.103(6) -0.035(4) 0.006(5) -0.016(5)
C10B 0.114(5) 0.124(7) 0.103(6) -0.035(4) 0.006(5) -0.016(5)
C11B 0.073(7) 0.083(8) 0.050(7) 0.023(6) -0.005(6) -0.007(6)
C12B 0.086(5) 0.131(7) 0.089(5) 0.034(4) 0.010(4) 0.016(4)
C13B 0.086(5) 0.131(7) 0.089(5) 0.034(4) 0.010(4) 0.016(4)
C14B 0.115(10) 0.113(11) 0.089(9) 0.010(8) -0.022(9) 0.052(8)
C15B 0.086(5) 0.131(7) 0.089(5) 0.034(4) 0.010(4) 0.016(4)
C16B 0.086(5) 0.131(7) 0.089(5) 0.034(4) 0.010(4) 0.016(4)
C17B 0.062(6) 0.053(7) 0.065(7) 0.012(5) 0.012(6) -0.011(5)
C18B 0.076(4) 0.106(5) 0.074(5) -0.001(4) -0.010(4) -0.014(4)
C19B 0.076(4) 0.106(5) 0.074(5) -0.001(4) -0.010(4) -0.014(4)
C20B 0.052(7) 0.156(13) 0.095(9) 0.047(9) -0.030(7) 0.001(7)
C21B 0.076(4) 0.106(5) 0.074(5) -0.001(4) -0.010(4) -0.014(4)
C22B 0.076(4) 0.106(5) 0.074(5) -0.001(4) -0.010(4) -0.014(4)
C23B 0.068(7) 0.055(7) 0.049(6) -0.013(5) 0.016(6) -0.001(5)
C24B 0.100(5) 0.076(5) 0.088(4) 0.000(4) 0.013(4) 0.005(4)
C25B 0.100(5) 0.076(5) 0.088(4) 0.000(4) 0.013(4) 0.005(4)
C26B 0.127(10) 0.069(9) 0.103(10) 0.022(7) 0.018(8) 0.037(8)
C27B 0.100(5) 0.076(5) 0.088(4) 0.000(4) 0.013(4) 0.005(4)
C28B 0.100(5) 0.076(5) 0.088(4) 0.000(4) 0.013(4) 0.005(4)
C29B 0.066(7) 0.069(8) 0.112(10) -0.019(7) 0.042(8) -0.004(6)
C30B 0.071(8) 0.071(8) 0.051(7) 0.004(6) 0.008(7) 0.011(5)
C31B 0.109(9) 0.114(12) 0.178(13) 0.017(10) 0.073(10) -0.018(8)
C32B 0.103(10) 0.208(15) 0.098(10) 0.036(9) 0.033(9) 0.040(9)
C33B 0.058(7) 0.072(9) 0.095(8) -0.039(7) -0.002(6) 0.004(6)
C34B 0.083(5) 0.105(6) 0.161(8) -0.031(5) -0.022(5) 0.013(5)
C35B 0.083(5) 0.105(6) 0.161(8) -0.031(5) -0.022(5) 0.013(5)
C36B 0.085(9) 0.137(14) 0.169(13) -0.004(10) -0.066(9) 0.038(8)
C37B 0.083(5) 0.105(6) 0.161(8) -0.031(5) -0.022(5) 0.013(5)
C38B 0.083(5) 0.105(6) 0.161(8) -0.031(5) -0.022(5) 0.013(5)
C39B 0.063(7) 0.044(7) 0.082(8) 0.003(6) -0.002(6) 0.002(5)
C40B 0.092(4) 0.074(5) 0.127(6) -0.014(4) -0.003(4) 0.011(4)
C41B 0.092(4) 0.074(5) 0.127(6) -0.014(4) -0.003(4) 0.011(4)
C42B 0.138(11) 0.067(9) 0.119(10) -0.047(8) -0.047(9) 0.035(8)
C43B 0.092(4) 0.074(5) 0.127(6) -0.014(4) -0.003(4) 0.011(4)
C44B 0.092(4) 0.074(5) 0.127(6) -0.014(4) -0.003(4) 0.011(4)
C45B 0.076(7) 0.083(9) 0.073(8) -0.007(7) 0.003(7) 0.021(7)
C46B 0.128(6) 0.100(7) 0.098(6) 0.020(4) -0.008(5) 0.035(4)
C47B 0.128(6) 0.100(7) 0.098(6) 0.020(4) -0.008(5) 0.035(4)
C48B 0.181(13) 0.108(11) 0.080(9) 0.045(8) -0.005(9) 0.067(11)
C49B 0.128(6) 0.100(7) 0.098(6) 0.020(4) -0.008(5) 0.035(4)
C50B 0.128(6) 0.100(7) 0.098(6) 0.020(4) -0.008(5) 0.035(4)
C51B 0.086(8) 0.071(9) 0.073(8) -0.016(6) -0.015(7) 0.026(6)
C52B 0.132(5) 0.079(6) 0.099(6) -0.006(5) -0.023(4) 0.009(5)
C53B 0.132(5) 0.079(6) 0.099(6) -0.006(5) -0.023(4) 0.009(5)
C54B 0.163(12) 0.089(11) 0.134(13) -0.037(9) -0.037(11) -0.029(8)
C55B 0.132(5) 0.079(6) 0.099(6) -0.006(5) -0.023(4) 0.009(5)
C56B 0.132(5) 0.079(6) 0.099(6) -0.006(5) -0.023(4) 0.009(5)
C57B 0.058(6) 0.069(8) 0.054(7) -0.015(6) -0.003(6) -0.006(6)
C58B 0.065(7) 0.052(7) 0.077(8) 0.006(6) 0.011(6) 0.001(6)
C59B 0.130(10) 0.109(11) 0.088(9) -0.007(7) 0.041(8) -0.004(8)
C60B 0.162(12) 0.133(13) 0.239(16) 0.087(12) 0.125(12) 0.049(9)
C61B 0.045(6) 0.081(8) 0.066(7) 0.007(6) -0.015(6) -0.010(5)
C62B 0.083(5) 0.114(5) 0.098(6) -0.003(4) -0.016(4) -0.020(4)
C63B 0.083(5) 0.114(5) 0.098(6) -0.003(4) -0.016(4) -0.020(4)
C64B 0.109(9) 0.127(11) 0.095(10) -0.012(8) -0.060(9) -0.046(8)
C65B 0.083(5) 0.114(5) 0.098(6) -0.003(4) -0.016(4) -0.020(4)
C66B 0.083(5) 0.114(5) 0.098(6) -0.003(4) -0.016(4) -0.020(4)
C67B 0.055(6) 0.060(8) 0.093(9) 0.029(6) -0.007(6) -0.005(5)
C68B 0.102(4) 0.071(5) 0.122(6) 0.015(5) 0.004(4) 0.004(4)
C69B 0.102(4) 0.071(5) 0.122(6) 0.015(5) 0.004(4) 0.004(4)
C70B 0.124(10) 0.045(8) 0.161(13) 0.021(8) -0.024(9) 0.005(7)
C71B 0.102(4) 0.071(5) 0.122(6) 0.015(5) 0.004(4) 0.004(4)
C72B 0.102(4) 0.071(5) 0.122(6) 0.015(5) 0.004(4) 0.004(4)
C73B 0.052(6) 0.053(7) 0.074(8) -0.010(6) 0.014(6) -0.005(5)
C74B 0.110(4) 0.076(5) 0.094(5) -0.017(4) -0.009(4) 0.007(4)
C75B 0.110(4) 0.076(5) 0.094(5) -0.017(4) -0.009(4) 0.007(4)
C76B 0.143(10) 0.045(8) 0.113(10) -0.042(7) -0.019(9) 0.008(7)
C77B 0.110(4) 0.076(5) 0.094(5) -0.017(4) -0.009(4) 0.007(4)
C78B 0.110(4) 0.076(5) 0.094(5) -0.017(4) -0.009(4) 0.007(4)
C79B 0.053(6) 0.052(7) 0.081(8) 0.000(6) 0.005(6) -0.012(5)
C80B 0.075(5) 0.066(4) 0.100(6) -0.007(4) 0.006(4) -0.006(3)
C81B 0.075(5) 0.066(4) 0.100(6) -0.007(4) 0.006(4) -0.006(3)
C82B 0.103(9) 0.065(8) 0.090(9) -0.017(6) -0.029(8) -0.002(6)
C83B 0.075(5) 0.066(4) 0.100(6) -0.007(4) 0.006(4) -0.006(3)
C84B 0.075(5) 0.066(4) 0.100(6) -0.007(4) 0.006(4) -0.006(3)
P13 0.104(3) 0.122(4) 0.075(3) -0.023(2) 0.019(3) -0.019(3)
F1 0.378(17) 0.105(9) 0.385(18) -0.025(10) -0.185(15) 0.006(10)
F2 0.081(6) 0.86(3) 0.172(10) -0.193(14) 0.025(6) 0.100(11)
F3 0.246(10) 0.312(13) 0.088(6) 0.007(7) -0.052(7) -0.107(8)
F4 0.385(18) 0.203(13) 0.381(18) 0.132(12) -0.045(15) -0.168(13)
F5 0.221(9) 0.295(14) 0.145(8) -0.056(8) 0.079(8) 0.010(8)
F6 0.106(5) 0.430(15) 0.087(6) -0.020(7) -0.008(5) -0.058(7)
P14 0.111(4) 0.150(6) 0.332(10) -0.116(6) -0.016(6) 0.018(5)
F7 0.173(10) 0.250(18) 1.03(5) -0.22(3) -0.229(19) -0.010(11)
F8 0.82(5) 0.42(3) 0.258(16) -0.162(17) 0.00(2) 0.34(3)
F9 0.132(7) 0.281(13) 0.348(15) -0.198(11) -0.055(8) 0.065(8)
F10 0.183(9) 0.167(12) 0.66(3) -0.029(13) 0.071(14) -0.081(9)
F11 0.302(19) 0.37(2) 0.52(3) -0.10(2) 0.173(19) 0.144(18)
F12 0.220(11) 0.148(10) 0.59(2) -0.071(11) -0.197(13) 0.058(8)
P15 0.114(3) 0.109(4) 0.145(5) -0.023(3) 0.030(3) -0.017(3)
F13 0.63(3) 0.329(17) 0.092(7) -0.018(9) -0.003(11) -0.308(18)
F14 0.112(5) 0.141(7) 0.169(7) -0.007(5) 0.025(5) -0.034(5)
F15 0.128(6) 0.153(9) 0.428(17) 0.103(10) 0.025(9) 0.058(6)
F16 0.208(9) 0.158(10) 0.427(18) 0.034(10) 0.208(11) 0.021(8)
F17 0.184(7) 0.115(7) 0.260(9) -0.019(6) 0.123(7) -0.047(5)
F18 0.203(9) 0.259(12) 0.182(9) -0.047(9) 0.004(8) -0.080(9)
P16 0.161(5) 0.132(5) 0.089(4) -0.018(3) -0.003(3) 0.015(4)
F19 0.176(9) 0.81(3) 0.171(10) -0.094(13) 0.007(8) 0.284(15)
F20 0.59(2) 0.218(12) 0.065(6) -0.043(6) -0.015(9) 0.025(11)
F21 0.402(17) 0.093(8) 0.402(19) -0.018(10) 0.133(14) -0.043(10)
F22 0.211(10) 0.298(16) 0.213(11) -0.035(10) -0.068(9) -0.006(11)
F23 0.202(8) 0.265(11) 0.092(6) -0.013(6) -0.027(6) 0.063(7)
F24 0.374(17) 0.162(11) 0.213(11) -0.008(8) 0.072(10) -0.015(10)

loop_
_geom_bond_atom_site_label_1
_geom_bond_atom_site_label_2
_geom_bond_distance
_geom_bond_site_symmetry_2
_geom_bond_publ_flag
Ag5A S1A 2.461(3) . ?
Ag5A S5A 2.468(3) . ?
Ag5A S3A 2.489(3) . ?
Ag5A Ag1A 3.0539(17) . ?
Ag5A Ag2A 3.1092(12) . ?
Ag5A Ag3A 3.2386(16) . ?
Ag4A S4A 2.459(3) . ?
Ag4A S2A 2.474(3) . ?
Ag4A S6A 2.486(3) . ?
Ag4A Ag3A 3.0453(14) . ?
Ag4A Ag1A 3.1574(12) . ?
Ag4A Ag2A 3.220(2) . ?
Ag1A S1A 2.410(3) . ?
Ag1A S2A 2.412(3) . ?
Ag1A N1A 2.523(6) . ?
Ag2A S3A 2.402(3) . ?
Ag2A S4A 2.415(3) . ?
Ag2A N4A 2.524(6) . ?
Ag3A S5A 2.387(3) . ?
Ag3A S6A 2.408(3) . ?
Ag3A N7A 2.484(6) . ?
S1A C1A 1.765(10) . ?
S2A C2A 1.793(10) . ?
S3A C29A 1.760(9) . ?
S4A C30A 1.782(9) . ?
S5A C57A 1.784(10) . ?
S6A C58A 1.793(10) . ?
P1A N1A 1.572(6) . ?
P1A C11A 1.772(9) . ?
P1A C5A 1.782(10) . ?
P1A C1A 1.826(10) . ?
P2A N1A 1.595(6) . ?
P2A C23A 1.763(9) . ?
P2A C17A 1.788(9) . ?
P2A C2A 1.841(10) . ?
P3A N4A 1.595(7) . ?
P3A C33A 1.765(9) . ?
P3A C39A 1.768(9) . ?
P3A C29A 1.823(9) . ?
P4A N4A 1.575(7) . ?
P4A C51A 1.762(9) . ?
P4A C45A 1.778(10) . ?
P4A C30A 1.819(8) . ?
P5A N7A 1.580(7) . ?
P5A C67A 1.778(9) . ?
P5A C61A 1.781(13) . ?
P5A C57A 1.814(11) . ?
P6A N7A 1.579(7) . ?
P6A C79A 1.768(9) . ?
P6A C73A 1.779(9) . ?
P6A C58A 1.805(10) . ?
N2A C1A 1.232(10) . ?
N2A C3A 1.459(12) . ?
N3A C2A 1.240(10) . ?
N3A C4A 1.471(10) . ?
N5A C29A 1.274(9) . ?
N5A C31A 1.461(10) . ?
N6A C30A 1.246(9) . ?
N6A C32A 1.469(10) . ?
N8A C57A 1.256(10) . ?
N8A C59A 1.490(11) . ?
N9A C58A 1.249(10) . ?
N9A C60A 1.492(11) . ?
C5A C10A 1.388(12) . ?
C5A C6A 1.389(12) . ?
C6A C7A 1.447(13) . ?
C7A C8A 1.352(13) . ?
C8A C9A 1.356(13) . ?
C9A C10A 1.391(13) . ?
C11A C16A 1.346(11) . ?
C11A C12A 1.376(11) . ?
C12A C13A 1.370(11) . ?
C13A C14A 1.357(12) . ?
C14A C15A 1.384(11) . ?
C15A C16A 1.385(11) . ?
C17A C22A 1.386(12) . ?
C17A C18A 1.390(12) . ?
C18A C19A 1.388(12) . ?
C19A C20A 1.359(13) . ?
C20A C21A 1.331(13) . ?
C21A C22A 1.379(12) . ?
C23A C24A 1.364(12) . ?
C23A C28A 1.398(12) . ?
C24A C25A 1.398(12) . ?
C25A C26A 1.336(13) . ?
C26A C27A 1.361(13) . ?
C27A C28A 1.390(12) . ?
C33A C34A 1.366(11) . ?
C33A C38A 1.396(11) . ?
C34A C35A 1.390(11) . ?
C35A C36A 1.334(13) . ?
C36A C37A 1.343(13) . ?
C37A C38A 1.374(11) . ?
C39A C44A 1.376(10) . ?
C39A C40A 1.405(11) . ?
C40A C41A 1.377(11) . ?
C41A C42A 1.380(11) . ?
C42A C43A 1.363(12) . ?
C43A C44A 1.377(11) . ?
C45A C50A 1.371(12) . ?
C45A C46A 1.376(13) . ?
C46A C47A 1.379(13) . ?
C47A C48A 1.417(14) . ?
C48A C49A 1.329(14) . ?
C49A C50A 1.360(13) . ?
C51A C52A 1.360(11) . ?
C51A C56A 1.388(11) . ?
C52A C53A 1.402(12) . ?
C53A C54A 1.386(12) . ?
C54A C55A 1.352(12) . ?
C55A C56A 1.348(12) . ?
C61A C62A 1.334(15) . ?
C61A C66A 1.384(14) . ?
C62A C63A 1.371(15) . ?
C63A C64A 1.309(15) . ?
C64A C65A 1.382(16) . ?
C65A C66A 1.443(14) . ?
C67A C68A 1.373(12) . ?
C67A C72A 1.381(11) . ?
C68A C69A 1.341(12) . ?
C69A C70A 1.345(12) . ?
C70A C71A 1.351(12) . ?
C71A C72A 1.380(12) . ?
C73A C78A 1.387(12) . ?
C73A C74A 1.389(12) . ?
C74A C75A 1.404(11) . ?
C75A C76A 1.366(13) . ?
C76A C77A 1.368(13) . ?
C77A C78A 1.378(11) . ?
C79A C84A 1.380(11) . ?
C79A C80A 1.385(11) . ?
C80A C81A 1.376(12) . ?
C81A C82A 1.415(12) . ?
C82A C83A 1.344(12) . ?
C83A C84A 1.353(12) . ?
Ag5B S1B 2.464(3) . ?
Ag5B S5B 2.468(3) . ?
Ag5B S3B 2.484(3) . ?
Ag5B Ag2B 3.0603(14) . ?
Ag5B Ag1B 3.149(2) . ?
Ag5B Ag3B 3.1872(12) . ?
Ag4B S6B 2.445(3) . ?
Ag4B S2B 2.481(3) . ?
Ag4B S4B 2.500(3) . ?
Ag4B Ag3B 3.0818(17) . ?
Ag4B Ag1B 3.1230(12) . ?
Ag4B Ag2B 3.2282(14) . ?
Ag1B S2B 2.390(3) . ?
Ag1B S1B 2.405(3) . ?
Ag1B N1B 2.550(6) . ?
Ag2B S4B 2.373(3) . ?
Ag2B S3B 2.392(3) . ?
Ag2B N4B 2.503(6) . ?
Ag3B S6B 2.382(3) . ?
Ag3B S5B 2.400(3) . ?
Ag3B N7B 2.520(7) . ?
S1B C1B 1.803(10) . ?
S2B C2B 1.748(10) . ?
S3B C29B 1.779(11) . ?
S4B C30B 1.774(10) . ?
S5B C57B 1.775(10) . ?
S6B C58B 1.766(9) . ?
P1B N1B 1.578(6) . ?
P1B C11B 1.758(10) . ?
P1B C5B 1.794(10) . ?
P1B C1B 1.819(9) . ?
P2B N1B 1.585(6) . ?
P2B C23B 1.780(9) . ?
P2B C17B 1.790(9) . ?
P2B C2B 1.843(9) . ?
P3B N4B 1.572(6) . ?
P3B C39B 1.754(9) . ?
P3B C33B 1.793(10) . ?
P3B C29B 1.817(11) . ?
P4B N4B 1.571(7) . ?
P4B C45B 1.778(11) . ?
P4B C51B 1.792(10) . ?
P4B C30B 1.822(9) . ?
P5B N7B 1.578(6) . ?
P5B C67B 1.778(9) . ?
P5B C61B 1.784(9) . ?
P5B C57B 1.843(9) . ?
P6B N7B 1.578(6) . ?
P6B C73B 1.778(9) . ?
P6B C79B 1.796(9) . ?
P6B C58B 1.822(9) . ?
N2B C1B 1.239(9) . ?
N2B C3B 1.466(9) . ?
N3B C2B 1.269(9) . ?
N3B C4B 1.469(10) . ?
N5B C29B 1.258(10) . ?
N5B C31B 1.482(11) . ?
N6B C30B 1.253(9) . ?
N6B C32B 1.470(10) . ?
N8B C57B 1.241(10) . ?
N8B C59B 1.471(10) . ?
N9B C58B 1.230(9) . ?
N9B C60B 1.474(11) . ?
C5B C6B 1.349(12) . ?
C5B C10B 1.382(13) . ?
C6B C7B 1.376(13) . ?
C7B C8B 1.370(15) . ?
C8B C9B 1.378(15) . ?
C9B C10B 1.374(13) . ?
C11B C16B 1.365(11) . ?
C11B C12B 1.381(11) . ?
C12B C13B 1.374(12) . ?
C13B C14B 1.406(12) . ?
C14B C15B 1.325(12) . ?
C15B C16B 1.379(13) . ?
C17B C18B 1.357(11) . ?
C17B C22B 1.380(11) . ?
C18B C19B 1.416(11) . ?
C19B C20B 1.382(13) . ?
C20B C21B 1.314(13) . ?
C21B C22B 1.369(11) . ?
C23B C28B 1.370(11) . ?
C23B C24B 1.393(11) . ?
C24B C25B 1.403(12) . ?
C25B C26B 1.392(12) . ?
C26B C27B 1.314(12) . ?
C27B C28B 1.374(12) . ?
C33B C34B 1.354(13) . ?
C33B C38B 1.368(12) . ?
C34B C35B 1.357(13) . ?
C35B C36B 1.341(14) . ?
C36B C37B 1.395(14) . ?
C37B C38B 1.430(13) . ?
C39B C44B 1.375(11) . ?
C39B C40B 1.384(11) . ?
C40B C41B 1.375(12) . ?
C41B C42B 1.383(13) . ?
C42B C43B 1.393(13) . ?
C43B C44B 1.398(12) . ?
C45B C50B 1.366(13) . ?
C45B C46B 1.377(12) . ?
C46B C47B 1.365(13) . ?
C47B C48B 1.333(14) . ?
C48B C49B 1.351(14) . ?
C49B C50B 1.368(13) . ?
C51B C56B 1.361(13) . ?
C51B C52B 1.387(12) . ?
C52B C53B 1.412(13) . ?
C53B C54B 1.312(14) . ?
C54B C55B 1.403(14) . ?
C55B C56B 1.389(13) . ?
C61B C62B 1.375(12) . ?
C61B C66B 1.379(11) . ?
C62B C63B 1.355(12) . ?
C63B C64B 1.331(12) . ?
C64B C65B 1.379(13) . ?
C65B C66B 1.376(12) . ?
C67B C72B 1.371(12) . ?
C67B C68B 1.382(12) . ?
C68B C69B 1.374(12) . ?
C69B C70B 1.350(13) . ?
C70B C71B 1.350(13) . ?
C71B C72B 1.390(12) . ?
C73B C78B 1.392(12) . ?
C73B C74B 1.396(12) . ?
C74B C75B 1.373(12) . ?
C75B C76B 1.393(12) . ?
C76B C77B 1.353(12) . ?
C77B C78B 1.350(12) . ?
C79B C84B 1.350(11) . ?
C79B C80B 1.384(10) . ?
C80B C81B 1.393(12) . ?
C81B C82B 1.350(12) . ?
C82B C83B 1.353(11) . ?
C83B C84B 1.374(11) . ?
P13 F4 1.388(11) . ?
P13 F2 1.437(8) . ?
P13 F5 1.463(8) . ?
P13 F1 1.498(11) . ?
P13 F6 1.506(7) . ?
P13 F3 1.523(8) . ?
P14 F10 1.429(10) . ?
P14 F8 1.442(15) . ?
P14 F11 1.484(16) . ?
P14 F7 1.510(17) . ?
P14 F12 1.578(11) . ?
P14 F9 1.611(11) . ?
P15 F13 1.467(9) . ?
P15 F15 1.478(8) . ?
P15 F18 1.506(9) . ?
P15 F16 1.528(10) . ?
P15 F17 1.540(7) . ?
P15 F14 1.580(7) . ?
P16 F19 1.394(8) . ?
P16 F21 1.455(11) . ?
P16 F20 1.483(8) . ?
P16 F24 1.523(11) . ?
P16 F23 1.542(8) . ?
P16 F22 1.548(11) . ?
C1D C2D 1.3900 . ?
C1D C6D 1.3900 . ?
C1D C7D 1.428(8) . ?
C2D C3D 1.3900 . ?
C3D C4D 1.3900 . ?
C4D C5D 1.3900 . ?
C5D C6D 1.3900 . ?
C1C C2C 1.3900 . ?
C1C C6C 1.3900 . ?
C2C C3C 1.3900 . ?
C3C C4C 1.3900 . ?
C4C C5C 1.3900 . ?
C4C C7C 1.417(9) . ?
C5C C6C 1.3900 . ?
C1G C2G 1.3900 . ?
C1G C6G 1.3900 . ?
C1G C7G 1.431(8) . ?
C2G C3G 1.3900 . ?
C3G C4G 1.3900 . ?
C4G C5G 1.3900 . ?
C5G C6G 1.3900 . ?
C1E C2E 1.3900 . ?
C1E C6E 1.3900 . ?
C1E C7E 1.448(8) . ?
C2E C3E 1.3900 . ?
C3E C4E 1.3900 . ?
C4E C5E 1.3900 . ?
C5E C6E 1.3900 . ?
C1F C2F 1.3900 . ?
C1F C6F 1.3900 . ?
C2F C3F 1.3900 . ?
C3F C4F 1.3900 . ?
C4F C5F 1.3900 . ?
C5F C6F 1.3900 . ?
C6F C7F 1.424(9) . ?
